data_7006790
loop_
_publ_author_name
'Brown, Michael D.'
'Levason, William'
'Reid, Gillian'
'Webster, Michael'

_publ_section_title
;
 Preparation, properties and structures of the first series of
 organometallic Pt(II) and Pt(IV) complexes with stibine co-ligands.
;
_journal_issue 13
_journal_name_full 'Dalton transactions (Cambridge, England : 2003)'
_journal_page_first 1667
_journal_page_last 1674
_journal_paper_doi 10.1039/b514019f
_journal_year 2006
_chemical_formula_moiety 'C15 H29 I Pt Sb2'
_chemical_formula_sum 'C15 H29 I Pt Sb2'
_chemical_formula_weight 774.87
_chemical_name_systematic
;
Iodotrimethyl(1,2-bis(dimethylstibinomethyl)benzene)platinum(IV)
;
_space_group_IT_number 14
_symmetry_cell_setting monoclinic
_symmetry_Int_Tables_number 14
_symmetry_space_group_name_Hall '-P 2ybc'
_symmetry_space_group_name_H-M 'P 1 21/c 1'
_atom_sites_solution_hydrogens geom
_atom_sites_solution_primary direct
_atom_sites_solution_secondary difmap
_audit_creation_date 2005-07-02
_audit_creation_method 'SHELXL-97 + hand edit'
_cell_angle_alpha 90.00
_cell_angle_beta 102.258(6)
_cell_angle_gamma 90.00
_cell_formula_units_Z 4
_cell_length_a 11.7559(16)
_cell_length_b 9.2374(12)
_cell_length_c 19.124(2)
_cell_measurement_reflns_used 4746
_cell_measurement_temperature 120(2)
_cell_measurement_theta_max 27.48
_cell_measurement_theta_min 2.91
_cell_volume 2029.4(4)
_computing_structure_refinement 'SHELXL-97 (Sheldrick, 1997)'
_computing_structure_solution 'SHELXS-97 (Sheldrick, 1997)'
_diffrn_ambient_temperature 120(2)
_diffrn_measured_fraction_theta_full 0.988
_diffrn_measured_fraction_theta_max 0.988
_diffrn_measurement_device_type 'area detector, Nonius Kappa ccd'
_diffrn_measurement_method '\f and \w scans'
_diffrn_radiation_monochromator graphite
_diffrn_radiation_source 'Nonius rotating anode'
_diffrn_radiation_type MoK\a
_diffrn_radiation_wavelength 0.71073
_diffrn_reflns_av_R_equivalents 0.0336
_diffrn_reflns_av_sigmaI/netI 0.0319
_diffrn_reflns_limit_h_max 15
_diffrn_reflns_limit_h_min -15
_diffrn_reflns_limit_k_max 11
_diffrn_reflns_limit_k_min -11
_diffrn_reflns_limit_l_max 24
_diffrn_reflns_limit_l_min -23
_diffrn_reflns_number 18921
_diffrn_reflns_theta_full 27.52
_diffrn_reflns_theta_max 27.52
_diffrn_reflns_theta_min 3.33
_diffrn_standards_decay_% 0
_diffrn_standards_number 0
_exptl_absorpt_coefficient_mu 11.030
_exptl_absorpt_correction_T_max 1.0000
_exptl_absorpt_correction_T_min 0.7391
_exptl_absorpt_correction_type multi-scan
_exptl_absorpt_process_details 'G.M. Sheldrick, (2003). SADABS. Version 2.10. Bruker AXS Inc.'
_exptl_crystal_colour yellow
_exptl_crystal_density_diffrn 2.536
_exptl_crystal_density_method 'not measured'
_exptl_crystal_description block
_exptl_crystal_F_000 1408
_exptl_crystal_size_max 0.24
_exptl_crystal_size_mid 0.22
_exptl_crystal_size_min 0.20
_refine_diff_density_max 1.056
_refine_diff_density_min -1.402
_refine_diff_density_rms 0.199
_refine_ls_extinction_method none
_refine_ls_goodness_of_fit_ref 1.055
_refine_ls_hydrogen_treatment noref
_refine_ls_matrix_type full
_refine_ls_number_parameters 172
_refine_ls_number_reflns 4624
_refine_ls_number_restraints 0
_refine_ls_restrained_S_all 1.055
_refine_ls_R_factor_all 0.0314
_refine_ls_R_factor_gt 0.0252
_refine_ls_shift/su_max 0.001
_refine_ls_shift/su_mean 0.000
_refine_ls_structure_factor_coef Fsqd
_refine_ls_weighting_details 'w=1/[\s^2^(Fo^2^)+(0.0256P)^2^+5.2677P] where P=(Fo^2^+2Fc^2^)/3'
_refine_ls_weighting_scheme calc
_refine_ls_wR_factor_gt 0.0573
_refine_ls_wR_factor_ref 0.0598
_reflns_number_gt 4108
_reflns_number_total 4624
_reflns_threshold_expression I>2sigma(I)
_cod_data_source_file b514019f.txt
_cod_data_source_block 05mdb016
_cod_original_cell_volume 2029.4(5)
_cod_original_sg_symbol_H-M 'P 21/c'
_cod_database_code 7006790

loop_
_symmetry_equiv_pos_as_xyz
'x, y, z'
'-x, y+1/2, -z+1/2'
'-x, -y, -z'
'x, -y-1/2, z-1/2'

loop_
_atom_site_label
_atom_site_type_symbol
_atom_site_fract_x
_atom_site_fract_y
_atom_site_fract_z
_atom_site_U_iso_or_equiv
_atom_site_adp_type
_atom_site_occupancy
_atom_site_symmetry_multiplicity
_atom_site_calc_flag
_atom_site_refinement_flags
_atom_site_disorder_assembly
_atom_site_disorder_group
Pt1 Pt 0.304452(15) -0.314008(19) 0.341448(9) 0.01302(6) Uani 1 1 d . . .
Sb1 Sb 0.30668(3) -0.03055(3) 0.346932(15) 0.01330(8) Uani 1 1 d . . .
Sb2 Sb 0.18242(3) -0.34726(3) 0.439210(16) 0.01277(8) Uani 1 1 d . . .
I1 I 0.08809(3) -0.27789(4) 0.250382(16) 0.02106(8) Uani 1 1 d . . .
C1 C 0.2792(5) 0.0702(6) 0.2452(3) 0.0249(11) Uani 1 1 d . . .
H1A H 0.2101 0.0284 0.2138 0.037 Uiso 1 1 calc R . .
H1B H 0.3473 0.0546 0.2241 0.037 Uiso 1 1 calc R . .
H1C H 0.2673 0.1743 0.2505 0.037 Uiso 1 1 calc R . .
C2 C 0.4599(4) 0.0818(6) 0.4012(3) 0.0230(11) Uani 1 1 d . . .
H2A H 0.4834 0.0451 0.4502 0.035 Uiso 1 1 calc R . .
H2B H 0.4432 0.1856 0.4024 0.035 Uiso 1 1 calc R . .
H2C H 0.5229 0.0659 0.3758 0.035 Uiso 1 1 calc R . .
C3 C 0.1752(4) 0.0808(5) 0.3895(2) 0.0143(9) Uani 1 1 d . . .
H3A H 0.1775 0.1849 0.3777 0.017 Uiso 1 1 calc R . .
H3B H 0.0978 0.0431 0.3656 0.017 Uiso 1 1 calc R . .
C4 C 0.1887(4) 0.0652(5) 0.4693(2) 0.0146(9) Uani 1 1 d . . .
C5 C 0.2480(4) 0.1714(5) 0.5139(3) 0.0190(10) Uani 1 1 d . . .
H5 H 0.2807 0.2508 0.4934 0.023 Uiso 1 1 calc R . .
C6 C 0.2611(5) 0.1649(6) 0.5876(3) 0.0229(11) Uani 1 1 d . . .
H6 H 0.3022 0.2389 0.6171 0.028 Uiso 1 1 calc R . .
C7 C 0.2136(4) 0.0495(6) 0.6180(3) 0.0221(11) Uani 1 1 d . . .
H7 H 0.2215 0.0440 0.6684 0.027 Uiso 1 1 calc R . .
C8 C 0.1547(4) -0.0569(5) 0.5744(2) 0.0186(10) Uani 1 1 d . . .
H8 H 0.1229 -0.1361 0.5955 0.022 Uiso 1 1 calc R . .
C9 C 0.1405(4) -0.0516(5) 0.4997(2) 0.0149(9) Uani 1 1 d . . .
C10 C 0.0731(4) -0.1706(5) 0.4561(3) 0.0163(10) Uani 1 1 d . . .
H10A H 0.0330 -0.1312 0.4092 0.020 Uiso 1 1 calc R . .
H10B H 0.0128 -0.2068 0.4809 0.020 Uiso 1 1 calc R . .
C11 C 0.2680(5) -0.3949(6) 0.5469(3) 0.0254(11) Uani 1 1 d . . .
H11A H 0.3284 -0.3222 0.5636 0.038 Uiso 1 1 calc R . .
H11B H 0.3038 -0.4910 0.5489 0.038 Uiso 1 1 calc R . .
H11C H 0.2111 -0.3932 0.5777 0.038 Uiso 1 1 calc R . .
C12 C 0.0583(4) -0.5174(5) 0.4165(3) 0.0213(11) Uani 1 1 d . . .
H12A H 0.0129 -0.5069 0.3675 0.032 Uiso 1 1 calc R . .
H12B H 0.0060 -0.5128 0.4501 0.032 Uiso 1 1 calc R . .
H12C H 0.0987 -0.6108 0.4214 0.032 Uiso 1 1 calc R . .
C13 C 0.3045(5) -0.5409(5) 0.3296(3) 0.0246(12) Uani 1 1 d . . .
H13A H 0.2335 -0.5711 0.2960 0.037 Uiso 1 1 calc R . .
H13B H 0.3074 -0.5868 0.3762 0.037 Uiso 1 1 calc R . .
H13C H 0.3728 -0.5704 0.3113 0.037 Uiso 1 1 calc R . .
C14 C 0.4640(4) -0.3453(6) 0.4112(3) 0.0259(12) Uani 1 1 d . . .
H14A H 0.4518 -0.3584 0.4600 0.039 Uiso 1 1 calc R . .
H14B H 0.5137 -0.2606 0.4098 0.039 Uiso 1 1 calc R . .
H14C H 0.5018 -0.4316 0.3968 0.039 Uiso 1 1 calc R . .
C15 C 0.3983(5) -0.2962(6) 0.2591(3) 0.0269(12) Uani 1 1 d . . .
H15A H 0.3440 -0.2793 0.2133 0.040 Uiso 1 1 calc R . .
H15B H 0.4416 -0.3859 0.2563 0.040 Uiso 1 1 calc R . .
H15C H 0.4530 -0.2150 0.2694 0.040 Uiso 1 1 calc R . .

loop_
_atom_site_aniso_label
_atom_site_aniso_U_11
_atom_site_aniso_U_22
_atom_site_aniso_U_33
_atom_site_aniso_U_23
_atom_site_aniso_U_13
_atom_site_aniso_U_12
Pt1 0.01365(10) 0.01246(10) 0.01340(10) 0.00034(7) 0.00384(7) 0.00145(6)
Sb1 0.01741(16) 0.01178(16) 0.01120(15) 0.00051(11) 0.00414(12) -0.00075(11)
Sb2 0.01435(15) 0.01136(15) 0.01282(15) 0.00018(11) 0.00336(12) -0.00001(11)
I1 0.02095(16) 0.02401(18) 0.01542(16) -0.00196(13) -0.00247(12) 0.00016(13)
C1 0.036(3) 0.025(3) 0.015(2) 0.007(2) 0.009(2) 0.001(2)
C2 0.017(2) 0.023(3) 0.027(3) -0.002(2) 0.001(2) -0.003(2)
C3 0.020(2) 0.009(2) 0.014(2) 0.0024(17) 0.0059(18) 0.0019(18)
C4 0.017(2) 0.011(2) 0.016(2) -0.0043(18) 0.0039(18) 0.0069(18)
C5 0.019(2) 0.017(3) 0.022(3) 0.0000(19) 0.005(2) 0.0006(18)
C6 0.021(3) 0.028(3) 0.020(3) -0.010(2) 0.005(2) 0.000(2)
C7 0.027(3) 0.029(3) 0.010(2) -0.003(2) 0.003(2) 0.006(2)
C8 0.018(2) 0.021(3) 0.019(2) 0.003(2) 0.0086(19) 0.0056(19)
C9 0.012(2) 0.016(2) 0.016(2) -0.0035(19) 0.0032(18) 0.0057(18)
C10 0.014(2) 0.015(2) 0.022(3) -0.0022(19) 0.0087(19) 0.0008(17)
C11 0.027(3) 0.029(3) 0.019(3) 0.003(2) 0.002(2) 0.003(2)
C12 0.022(3) 0.015(2) 0.029(3) -0.001(2) 0.009(2) -0.0048(19)
C13 0.042(3) 0.008(2) 0.028(3) 0.000(2) 0.016(2) 0.001(2)
C14 0.010(2) 0.033(3) 0.031(3) 0.008(2) -0.003(2) 0.007(2)
C15 0.031(3) 0.030(3) 0.022(3) -0.006(2) 0.011(2) 0.010(2)

loop_
_atom_type_symbol
_atom_type_description
_atom_type_scat_dispersion_real
_atom_type_scat_dispersion_imag
_atom_type_scat_source
C C 0.0033 0.0016 'International Tables Vol C Tables 4.2.6.8 and 6.1.1.4'
H H 0.0000 0.0000 'International Tables Vol C Tables 4.2.6.8 and 6.1.1.4'
Sb Sb -0.5866 1.5461 'International Tables Vol C Tables 4.2.6.8 and 6.1.1.4'
I I -0.4742 1.8119 'International Tables Vol C Tables 4.2.6.8 and 6.1.1.4'
Pt Pt -1.7033 8.3905 'International Tables Vol C Tables 4.2.6.8 and 6.1.1.4'

loop_
_geom_angle_atom_site_label_1
_geom_angle_atom_site_label_2
_geom_angle_atom_site_label_3
_geom_angle
_geom_angle_site_symmetry_1
_geom_angle_site_symmetry_3
_geom_angle_publ_flag
C14 Pt1 C13 84.8(2) . . ?
C14 Pt1 C15 86.9(2) . . ?
C13 Pt1 C15 89.2(2) . . ?
C14 Pt1 Sb2 94.71(16) . . ?
C13 Pt1 Sb2 88.42(14) . . ?
C15 Pt1 Sb2 176.95(15) . . ?
C14 Pt1 Sb1 96.50(15) . . ?
C13 Pt1 Sb1 175.98(14) . . ?
C15 Pt1 Sb1 87.11(15) . . ?
Sb2 Pt1 Sb1 95.246(11) . . ?
C14 Pt1 I1 178.33(16) . . ?
C13 Pt1 I1 94.21(15) . . ?
C15 Pt1 I1 94.41(15) . . ?
Sb2 Pt1 I1 83.901(15) . . ?
Sb1 Pt1 I1 84.562(11) . . ?
C1 Sb1 C2 100.4(2) . . ?
C1 Sb1 C3 98.93(19) . . ?
C2 Sb1 C3 100.50(19) . . ?
C1 Sb1 Pt1 113.82(15) . . ?
C2 Sb1 Pt1 120.18(14) . . ?
C3 Sb1 Pt1 119.35(12) . . ?
C12 Sb2 C11 101.9(2) . . ?
C12 Sb2 C10 100.71(18) . . ?
C11 Sb2 C10 100.7(2) . . ?
C12 Sb2 Pt1 113.54(14) . . ?
C11 Sb2 Pt1 119.84(15) . . ?
C10 Sb2 Pt1 117.24(13) . . ?
Sb1 C1 H1A 109.5 . . ?
Sb1 C1 H1B 109.5 . . ?
H1A C1 H1B 109.5 . . ?
Sb1 C1 H1C 109.5 . . ?
H1A C1 H1C 109.5 . . ?
H1B C1 H1C 109.5 . . ?
Sb1 C2 H2A 109.5 . . ?
Sb1 C2 H2B 109.5 . . ?
H2A C2 H2B 109.5 . . ?
Sb1 C2 H2C 109.5 . . ?
H2A C2 H2C 109.5 . . ?
H2B C2 H2C 109.5 . . ?
C4 C3 Sb1 114.1(3) . . ?
C4 C3 H3A 108.7 . . ?
Sb1 C3 H3A 108.7 . . ?
C4 C3 H3B 108.7 . . ?
Sb1 C3 H3B 108.7 . . ?
H3A C3 H3B 107.6 . . ?
C5 C4 C9 118.9(4) . . ?
C5 C4 C3 119.1(4) . . ?
C9 C4 C3 121.9(4) . . ?
C6 C5 C4 121.8(5) . . ?
C6 C5 H5 119.1 . . ?
C4 C5 H5 119.1 . . ?
C5 C6 C7 119.4(5) . . ?
C5 C6 H6 120.3 . . ?
C7 C6 H6 120.3 . . ?
C8 C7 C6 119.4(4) . . ?
C8 C7 H7 120.3 . . ?
C6 C7 H7 120.3 . . ?
C7 C8 C9 121.8(5) . . ?
C7 C8 H8 119.1 . . ?
C9 C8 H8 119.1 . . ?
C4 C9 C8 118.6(4) . . ?
C4 C9 C10 123.1(4) . . ?
C8 C9 C10 118.3(4) . . ?
C9 C10 Sb2 112.2(3) . . ?
C9 C10 H10A 109.2 . . ?
Sb2 C10 H10A 109.2 . . ?
C9 C10 H10B 109.2 . . ?
Sb2 C10 H10B 109.2 . . ?
H10A C10 H10B 107.9 . . ?
Sb2 C11 H11A 109.5 . . ?
Sb2 C11 H11B 109.5 . . ?
H11A C11 H11B 109.5 . . ?
Sb2 C11 H11C 109.5 . . ?
H11A C11 H11C 109.5 . . ?
H11B C11 H11C 109.5 . . ?
Sb2 C12 H12A 109.5 . . ?
Sb2 C12 H12B 109.5 . . ?
H12A C12 H12B 109.5 . . ?
Sb2 C12 H12C 109.5 . . ?
H12A C12 H12C 109.5 . . ?
H12B C12 H12C 109.5 . . ?
Pt1 C13 H13A 109.5 . . ?
Pt1 C13 H13B 109.5 . . ?
H13A C13 H13B 109.5 . . ?
Pt1 C13 H13C 109.5 . . ?
H13A C13 H13C 109.5 . . ?
H13B C13 H13C 109.5 . . ?
Pt1 C14 H14A 109.5 . . ?
Pt1 C14 H14B 109.5 . . ?
H14A C14 H14B 109.5 . . ?
Pt1 C14 H14C 109.5 . . ?
H14A C14 H14C 109.5 . . ?
H14B C14 H14C 109.5 . . ?
Pt1 C15 H15A 109.5 . . ?
Pt1 C15 H15B 109.5 . . ?
H15A C15 H15B 109.5 . . ?
Pt1 C15 H15C 109.5 . . ?
H15A C15 H15C 109.5 . . ?
H15B C15 H15C 109.5 . . ?

loop_
_geom_bond_atom_site_label_1
_geom_bond_atom_site_label_2
_geom_bond_distance
_geom_bond_site_symmetry_2
_geom_bond_publ_flag
Pt1 C14 2.078(5) . ?
Pt1 C13 2.108(5) . ?
Pt1 C15 2.113(5) . ?
Pt1 Sb2 2.6052(4) . ?
Pt1 Sb1 2.6204(5) . ?
Pt1 I1 2.7808(5) . ?
Sb1 C1 2.119(5) . ?
Sb1 C2 2.146(5) . ?
Sb1 C3 2.154(4) . ?
Sb2 C12 2.126(5) . ?
Sb2 C11 2.138(5) . ?
Sb2 C10 2.144(4) . ?
C1 H1A 0.9800 . ?
C1 H1B 0.9800 . ?
C1 H1C 0.9800 . ?
C2 H2A 0.9800 . ?
C2 H2B 0.9800 . ?
C2 H2C 0.9800 . ?
C3 C4 1.508(6) . ?
C3 H3A 0.9900 . ?
C3 H3B 0.9900 . ?
C4 C5 1.387(6) . ?
C4 C9 1.401(7) . ?
C5 C6 1.387(7) . ?
C5 H5 0.9500 . ?
C6 C7 1.387(7) . ?
C6 H6 0.9500 . ?
C7 C8 1.376(7) . ?
C7 H7 0.9500 . ?
C8 C9 1.403(6) . ?
C8 H8 0.9500 . ?
C9 C10 1.501(6) . ?
C10 H10A 0.9900 . ?
C10 H10B 0.9900 . ?
C11 H11A 0.9800 . ?
C11 H11B 0.9800 . ?
C11 H11C 0.9800 . ?
C12 H12A 0.9800 . ?
C12 H12B 0.9800 . ?
C12 H12C 0.9800 . ?
C13 H13A 0.9800 . ?
C13 H13B 0.9800 . ?
C13 H13C 0.9800 . ?
C14 H14A 0.9800 . ?
C14 H14B 0.9800 . ?
C14 H14C 0.9800 . ?
C15 H15A 0.9800 . ?
C15 H15B 0.9800 . ?
C15 H15C 0.9800 . ?
